data_2210822
loop_
_publ_author_name
'Hu, Xiu-Rong'
'Wang, Li-Li'
'Gu, Jian-Ming'

_publ_section_title
<i>N</i>-[4-Cyano-3-(trifluoromethyl)phenyl]-3-(4-fluorophenylsulfanyl)-2-hydroxy-2-methylpropionamide
_journal_coeditor_code WW2047
_journal_issue 10
_journal_name_full 'Acta Crystallographica Section E'
_journal_page_first o4545
_journal_page_last o4546
_journal_paper_doi 10.1107/S1600536806037147
_journal_volume 62
_journal_year 2006
_chemical_formula_iupac 'C18 H14 F4 N2 O2 S'
_chemical_formula_moiety 'C18 H14 F4 N2 O2 S'
_chemical_formula_sum 'C18 H14 F4 N2 O2 S'
_chemical_formula_weight 398.37
_chemical_name_systematic
;
N-[4-Cyano-3-(trifluoromethyl)phenyl]-3-(4-fluorophenylsulfanyl)-2-hydroxy-
2-methylpropionamide
;
_space_group_IT_number 2
_symmetry_cell_setting triclinic
_symmetry_space_group_name_Hall '-P 1'
_symmetry_space_group_name_H-M 'P -1'
_cell_angle_alpha 106.82(2)
_cell_angle_beta 116.97(2)
_cell_angle_gamma 95.19(2)
_cell_formula_units_Z 2
_cell_length_a 10.136(5)
_cell_length_b 10.343(6)
_cell_length_c 10.524(4)
_cell_measurement_reflns_used 7424
_cell_measurement_temperature 296.0(10)
_cell_measurement_theta_max 27.5
_cell_measurement_theta_min 3.3
_cell_volume 908.9(8)
_computing_cell_refinement PROCESS-AUTO
_computing_data_collection 'PROCESS-AUTO (Rigaku, 1998)'
_computing_data_reduction 'CrystalStructure (Rigaku/MSC, 2004)'
_computing_molecular_graphics 'ORTEP-3 for Windows (Farrugia, 1997)'
_computing_publication_material CrystalStructure
_computing_structure_refinement 'CRYSTALS (Betteridge <i>et al.</i>,  2003)'
_computing_structure_solution 'SHELXS97 (Sheldrick, 1997)'
_diffrn_detector_area_resol_mean 10.00
_diffrn_measured_fraction_theta_full 0.991
_diffrn_measured_fraction_theta_max 0.991
_diffrn_measurement_device_type 'Rigaku R-AXIS RAPID'
_diffrn_measurement_method \w
_diffrn_radiation_type 'Mo K\a'
_diffrn_radiation_wavelength 0.7107
_diffrn_reflns_av_R_equivalents 0.026
_diffrn_reflns_limit_h_max 13
_diffrn_reflns_limit_h_min -12
_diffrn_reflns_limit_k_max 13
_diffrn_reflns_limit_k_min -13
_diffrn_reflns_limit_l_max 13
_diffrn_reflns_limit_l_min -12
_diffrn_reflns_number 9009
_diffrn_reflns_theta_full 27.48
_diffrn_reflns_theta_max 27.48
_diffrn_standards_decay_% 0
_diffrn_standards_interval_count 0
_diffrn_standards_interval_time 0
_diffrn_standards_number 0
_exptl_absorpt_coefficient_mu 0.233
_exptl_absorpt_correction_type none
_exptl_crystal_colour colorless
_exptl_crystal_density_diffrn 1.456
_exptl_crystal_density_method 'not measured'
_exptl_crystal_description block
_exptl_crystal_F_000 408.00
_exptl_crystal_size_max 0.28
_exptl_crystal_size_mid 0.25
_exptl_crystal_size_min 0.17
_refine_diff_density_max 0.31
_refine_diff_density_min -0.35
_refine_ls_extinction_method none
_refine_ls_goodness_of_fit_ref 1.013
_refine_ls_hydrogen_treatment constr
_refine_ls_number_parameters 253
_refine_ls_number_reflns 4135
_refine_ls_R_factor_gt 0.0653
_refine_ls_shift/su_max 0.0000
_refine_ls_structure_factor_coef Fsqd
_refine_ls_weighting_details 'w = 1/[0.0015Fo^2^ + 3\s(Fo^2^) + 0.5]/(4Fo^2^)'
_refine_ls_weighting_scheme calc
_refine_ls_wR_factor_ref 0.1749
_reflns_number_gt 2814
_reflns_number_total 4135
_reflns_threshold_expression F^2^>2\s(F^2^)
_cod_data_source_file ww2047.cif
_cod_data_source_block I
_cod_database_code 2210822

loop_
_symmetry_equiv_pos_site_id
_symmetry_equiv_pos_as_xyz
1 +X,+Y,+Z
2 -X,-Y,-Z

loop_
_atom_site_type_symbol
_atom_site_label
_atom_site_fract_x
_atom_site_fract_y
_atom_site_fract_z
_atom_site_U_iso_or_equiv
_atom_site_adp_type
_atom_site_calc_flag
_atom_site_refinement_flags
_atom_site_occupancy
S S1 1.05362(9) 0.66265(11) 0.81085(8) 0.0713(2) Uani d . 1.00
F F1 0.3255(2) 0.0045(2) 0.7624(3) 0.1071(9) Uani d . 1.00
F F2 0.5424(3) 0.0978(2) 0.9456(2) 0.1414(9) Uani d . 1.00
F F3 0.5039(4) -0.0695(2) 0.7535(4) 0.1452(15) Uani d . 1.00
F F41 0.6412(12) 0.5005(16) 0.1544(5) 0.136(4) Uani d P 0.40
F F42 0.6827(11) 0.5636(12) 0.1553(5) 0.125(2) Uani d P 0.60
O O1 0.9926(2) 0.66885(18) 1.07295(18) 0.0498(4) Uani d . 1.00
O O2 0.6598(2) 0.6361(2) 0.73183(19) 0.0501(5) Uani d . 1.00
N N1 0.7433(2) 0.4881(2) 0.8566(2) 0.0444(5) Uani d . 1.00
N N2 0.1879(3) -0.1128(2) 0.3768(2) 0.0750(8) Uani d . 1.00
C C1 0.9806(3) 0.7893(2) 0.9050(2) 0.0511(7) Uani d . 1.00
C C2 0.8971(2) 0.7284(2) 0.9706(2) 0.0399(6) Uani d . 1.00
C C3 0.8414(3) 0.8390(3) 1.0513(3) 0.0563(8) Uani d . 1.00
C C4 0.7544(2) 0.6118(2) 0.8398(2) 0.0394(6) Uani d . 1.00
C C5 0.6233(2) 0.3660(2) 0.7574(2) 0.0385(5) Uani d . 1.00
C C6 0.5300(2) 0.3381(2) 0.6010(2) 0.0407(6) Uani d . 1.00
C C7 0.4200(2) 0.2130(2) 0.5089(2) 0.0417(6) Uani d . 1.00
C C8 0.3984(2) 0.1153(2) 0.5687(2) 0.0396(6) Uani d . 1.00
C C9 0.4899(2) 0.1449(2) 0.7264(2) 0.0397(6) Uani d . 1.00
C C10 0.6005(2) 0.2696(2) 0.8181(2) 0.0401(6) Uani d . 1.00
C C11 0.9317(3) 0.6279(3) 0.6132(2) 0.0559(8) Uani d . 1.00
C C12 0.8210(3) 0.5040(4) 0.5210(3) 0.0717(10) Uani d . 1.00
C C13 0.7309(4) 0.4758(5) 0.3624(4) 0.0963(13) Uani d . 1.00
C C14 0.7559(5) 0.5720(7) 0.3070(3) 0.1053(18) Uani d . 1.00
C C15 0.8668(6) 0.6932(6) 0.3956(5) 0.1030(18) Uani d . 1.00
C C16 0.9555(4) 0.7216(4) 0.5500(4) 0.0758(12) Uani d . 1.00
C C17 0.2817(3) -0.0134(2) 0.4641(2) 0.0514(7) Uani d . 1.00
C C18 0.4695(3) 0.0451(2) 0.7974(2) 0.0990(13) Uani d . 1.00
H H1 0.9107 0.8231 0.8302 0.061 Uiso c R 1.00
H H2 1.0664 0.8668 0.9878 0.061 Uiso c R 1.00
H H6 0.5435 0.4071 0.5578 0.049 Uiso c R 1.00
H H7 0.3553 0.1923 0.3988 0.050 Uiso c R 1.00
H H10 0.6641 0.2907 0.9284 0.048 Uiso c R 1.00
H H12 0.8069 0.4371 0.5662 0.086 Uiso c R 1.00
H H13 0.6518 0.3875 0.2938 0.115 Uiso c R 1.00
H H15 0.8811 0.7587 0.3490 0.124 Uiso c R 1.00
H H16 1.0361 0.8093 0.6171 0.091 Uiso c R 1.00
H H31 0.7912 0.7982 1.0942 0.067 Uiso c R 1.00
H H32 0.9276 0.9153 1.1319 0.067 Uiso c R 1.00
H H33 0.7708 0.8728 0.9787 0.067 Uiso c R 1.00
H H101 1.0521 0.7372 1.1696 0.060 Uiso c R 1.00
H H111 0.8171 0.4834 0.9375 0.053 Uiso c R 1.00

loop_
_atom_site_aniso_label
_atom_site_aniso_U_11
_atom_site_aniso_U_22
_atom_site_aniso_U_33
_atom_site_aniso_U_12
_atom_site_aniso_U_13
_atom_site_aniso_U_23
S1 0.0565(4) 0.1081(7) 0.0483(4) 0.0362(4) 0.0218(3) 0.0308(4)
F1 0.0872(15) 0.126(2) 0.1361(19) 0.0082(14) 0.0656(14) 0.0755(17)
F2 0.191(2) 0.1093(19) 0.0545(11) -0.0607(18) 0.0182(14) 0.0413(12)
F3 0.268(4) 0.1039(19) 0.209(3) 0.115(2) 0.186(3) 0.120(2)
F41 0.108(7) 0.240(15) 0.037(3) 0.104(8) 0.022(3) 0.029(4)
F42 0.114(4) 0.212(8) 0.056(2) 0.064(4) 0.040(2) 0.059(3)
O1 0.0529(10) 0.0367(9) 0.0320(8) 0.0082(8) 0.0010(7) 0.0110(7)
O2 0.0440(9) 0.0500(11) 0.0439(9) 0.0111(8) 0.0072(7) 0.0264(8)
N1 0.0429(11) 0.0373(11) 0.0316(9) 0.0007(9) 0.0016(7) 0.0166(8)
N2 0.0672(17) 0.0586(17) 0.0528(14) -0.0070(14) 0.0082(12) 0.0034(12)
C1 0.0493(15) 0.0424(15) 0.0453(13) 0.0019(12) 0.0131(11) 0.0159(11)
C2 0.0440(13) 0.0337(13) 0.0333(11) 0.0112(10) 0.0110(9) 0.0149(9)
C3 0.0659(18) 0.0474(16) 0.0529(15) 0.0220(14) 0.0281(13) 0.0159(12)
C4 0.0421(13) 0.0375(13) 0.0326(11) 0.0088(10) 0.0130(9) 0.0154(9)
C5 0.0369(12) 0.0370(13) 0.0305(10) 0.0054(10) 0.0083(8) 0.0138(9)
C6 0.0402(12) 0.0431(14) 0.0323(11) 0.0096(11) 0.0106(9) 0.0186(10)
C7 0.0354(12) 0.0485(15) 0.0285(10) 0.0108(11) 0.0078(8) 0.0115(10)
C8 0.0320(11) 0.0390(13) 0.0350(11) 0.0071(10) 0.0096(9) 0.0097(9)
C9 0.0370(12) 0.0415(14) 0.0376(11) 0.0084(10) 0.0160(9) 0.0158(10)
C10 0.0384(12) 0.0409(13) 0.0292(10) 0.0059(10) 0.0077(8) 0.0144(9)
C11 0.0456(15) 0.079(2) 0.0445(13) 0.0195(15) 0.0221(11) 0.0242(14)
C12 0.0561(18) 0.085(2) 0.0710(19) 0.0174(18) 0.0369(15) 0.0170(17)
C13 0.053(2) 0.123(3) 0.068(2) 0.025(2) 0.0230(17) -0.010(2)
C14 0.090(3) 0.185(5) 0.050(2) 0.081(3) 0.035(2) 0.043(2)
C15 0.126(3) 0.159(4) 0.071(2) 0.077(3) 0.062(2) 0.072(2)
C16 0.080(2) 0.094(2) 0.072(2) 0.031(2) 0.0452(18) 0.041(2)
C17 0.0481(15) 0.0477(16) 0.0380(12) 0.0044(13) 0.0101(11) 0.0108(11)
C18 0.104(2) 0.099(2) 0.085(2) 0.007(2) 0.042(2) 0.038(2)

loop_
_atom_type_symbol
_atom_type_description
_atom_type_scat_dispersion_real
_atom_type_scat_dispersion_imag
_atom_type_scat_source
C C 0.003 0.002
;
International Tables for Crystallography
(1992, Vol. C, Tables 4.2.6.8 and 6.1.1.4)
;
H H 0.000 0.000
;
International Tables for Crystallography
(1992, Vol. C, Table 6.1.1.4)
;
O O 0.011 0.006
;
International Tables for Crystallography
(1992, Vol. C, Tables 4.2.6.8 and 6.1.1.4)
;
N N 0.006 0.003
;
International Tables for Crystallography
(1992, Vol. C, Tables 4.2.6.8 and 6.1.1.4)
;
F F 0.017 0.010
;
International Tables for Crystallography
(1992, Vol. C, Tables 4.2.6.8 and 6.1.1.4)
;
S S 0.125 0.123
;
International Tables for Crystallography
(1992, Vol. C, Tables 4.2.6.8 and 6.1.1.4)
;

loop_
_geom_angle_atom_site_label_1
_geom_angle_atom_site_label_2
_geom_angle_atom_site_label_3
_geom_angle
C1 S1 C11 103.32(15)
C4 N1 C5 127.09(19)
S1 C1 C2 112.9(2)
O1 C2 C1 110.5(2)
O1 C2 C3 110.8(2)
O1 C2 C4 108.0(2)
C1 C2 C3 111.0(2)
C1 C2 C4 109.5(2)
C3 C2 C4 107.0(2)
O2 C4 N1 124.81(18)
O2 C4 C2 119.9(2)
N1 C4 C2 115.28(19)
N1 C5 C6 122.3(2)
N1 C5 C10 118.03(19)
C6 C5 C10 119.68(19)
C5 C6 C7 119.2(2)
C6 C7 C8 121.3(2)
C7 C8 C9 119.35(19)
C7 C8 C17 117.7(2)
C9 C8 C17 122.9(2)
C8 C9 C10 119.2(2)
C8 C9 C18 121.7(2)
C10 C9 C18 119.1(2)
C5 C10 C9 121.2(2)
S1 C11 C12 119.9(3)
S1 C11 C16 119.9(2)
C12 C11 C16 120.0(2)
C11 C12 C13 118.8(4)
C12 C13 C14 119.0(3)
F41 C14 C13 97.4(7)
F41 C14 C15 139.7(8)
F42 C14 C13 128.1(6)
F42 C14 C15 108.9(7)
C13 C14 C15 123.0(3)
C14 C15 C16 118.6(6)
C11 C16 C15 120.7(3)
N2 C17 C8 177.1(3)
F1 C18 F2 102.8(3)
F1 C18 F3 104.1(2)
F1 C18 C9 112.6(2)
F2 C18 F3 108.7(3)
F2 C18 C9 113.8(2)
F3 C18 C9 113.9(3)
C2 O1 H101 109.4
C4 N1 H111 116.5
C5 N1 H111 116.4
S1 C1 H1 108.5
S1 C1 H2 108.5
C2 C1 H1 108.8
C2 C1 H2 108.7
H1 C1 H2 109.5
C2 C3 H31 109.3
C2 C3 H32 109.4
C2 C3 H33 109.7
H31 C3 H32 109.5
H31 C3 H33 109.5
H32 C3 H33 109.5
C5 C6 H6 120.1
C7 C6 H6 120.7
C6 C7 H7 119.5
C8 C7 H7 119.2
C5 C10 H10 119.5
C9 C10 H10 119.3
C11 C12 H12 119.5
C13 C12 H12 121.7
C12 C13 H13 120.4
C14 C13 H13 120.6
C14 C15 H15 119.6
C16 C15 H15 121.8
C11 C16 H16 119.1
C15 C16 H16 120.2

loop_
_geom_bond_atom_site_label_1
_geom_bond_atom_site_label_2
_geom_bond_distance
_geom_bond_publ_flag
S1 C1 1.826(3) y
S1 C11 1.772(2) y
F1 C18 1.324(4) ?
F2 C18 1.291(3) ?
F3 C18 1.283(4) ?
F41 C14 1.393(6) ?
F42 C14 1.393(7) ?
O1 C2 1.422(3) ?
O2 C4 1.223(3) ?
N1 C4 1.343(3) y
N1 C5 1.404(2) y
N2 C17 1.135(3) ?
C1 C2 1.508(4) ?
C2 C3 1.529(4) ?
C2 C4 1.536(2) ?
C5 C6 1.397(3) ?
C5 C10 1.383(4) ?
C6 C7 1.375(3) ?
C7 C8 1.385(4) ?
C8 C9 1.403(3) ?
C8 C17 1.439(3) y
C9 C10 1.374(2) ?
C9 C18 1.488(4) ?
C11 C12 1.369(4) ?
C11 C16 1.384(6) ?
C12 C13 1.411(5) ?
C13 C14 1.349(9) ?
C14 C15 1.349(7) ?
C15 C16 1.373(5) ?
O1 H101 0.921 ?
N1 H111 0.860 ?
C1 H1 0.970 ?
C1 H2 0.970 ?
C3 H31 0.960 ?
C3 H32 0.960 ?
C3 H33 0.960 ?
C6 H6 0.980 ?
C7 H7 0.980 ?
C10 H10 0.980 ?
C12 H12 0.980 ?
C13 H13 0.980 ?
C15 H15 0.980 ?
C16 H16 0.980 ?

loop_
_geom_contact_atom_site_label_1
_geom_contact_atom_site_label_2
_geom_contact_distance
_geom_contact_site_symmetry_2
S1 F41 3.582(14) 2_766
S1 C13 3.580(5) 2_766
S1 C14 3.526(6) 2_766
F1 F2 3.280(4) 2_657
F1 C3 3.317(5) 2_667
F2 F1 3.280(4) 2_657
F2 F2 2.838(4) 2_657
F2 F3 3.492(6) 2_657
F2 C18 3.477(4) 2_657
F3 F2 3.492(6) 2_657
F3 O2 3.552(4) 1_545
F3 C7 3.191(5) 2_656
F41 S1 3.582(14) 2_766
F41 F41 3.208(12) 2_665
F41 F42 3.239(10) 2_665
F41 C5 3.484(14) 2_666
F41 C10 3.466(9) 1_554
F42 F41 3.239(10) 2_665
F42 F42 3.433(10) 2_665
F42 N1 3.359(9) 1_554
O1 O1 3.432(2) 2_767
O1 N1 3.167(3) 2_767
O1 N2 2.918(2) 1_666
O1 C5 3.577(3) 2_767
O2 F3 3.552(4) 1_565
O2 C6 3.250(3) 2_666
O2 C7 3.188(3) 2_666
O2 C13 3.599(4) 2_666
N1 F42 3.359(9) 1_556
N1 O1 3.167(3) 2_767
N2 O1 2.918(2) 1_444
N2 C3 3.478(3) 1_444
C3 F1 3.317(5) 2_667
C3 N2 3.478(3) 1_666
C5 F41 3.484(14) 2_666
C5 O1 3.577(3) 2_767
C6 O2 3.250(3) 2_666
C6 C13 3.502(6) 2_666
C6 C14 3.566(6) 2_666
C7 F3 3.191(5) 2_656
C7 O2 3.188(3) 2_666
C8 C15 3.569(7) 2_666
C10 F41 3.466(9) 1_556
C10 F42 3.556(12) 2_666
C11 C12 3.585(5) 2_766
C11 C13 3.597(6) 2_766
C12 C11 3.585(5) 2_766
C12 C16 3.553(6) 2_766
C13 S1 3.580(5) 2_766
C13 O2 3.599(4) 2_666
C13 C6 3.502(5) 2_666
C13 C11 3.597(6) 2_766
C14 S1 3.526(6) 2_766
C14 C6 3.566(6) 2_666
C15 C8 3.569(7) 2_666
C16 C12 3.553(6) 2_766
C18 F2 3.477(4) 2_657
S1 H10 2.795 2_767
S1 H111 3.246 2_767
F1 H15 3.481 2_666
F1 H16 2.845 1_445
F1 H31 2.849 2_667
F1 H32 3.309 2_667
F1 H33 3.259 2_667
F2 H31 3.522 2_667
F2 H33 3.407 1_545
F3 H7 2.728 2_656
F3 H13 3.310 2_656
F3 H33 2.930 1_545
F41 H10 2.833 1_554
F41 H111 3.455 1_554
F42 H10 3.050 1_554
F42 H31 2.927 1_554
F42 H111 3.119 1_554
O1 H10 3.474 2_767
O1 H15 3.491 1_556
O1 H111 2.618 2_767
O2 H6 2.662 2_666
O2 H7 2.516 2_666
O2 H13 3.026 2_666
N1 H101 3.290 2_767
N2 H12 3.575 2_656
N2 H15 3.118 1_445
N2 H31 3.572 1_444
N2 H32 2.845 1_444
N2 H101 1.997 1_444
C1 H2 3.554 2_777
C1 H7 3.527 2_666
C1 H10 3.519 2_767
C1 H32 3.294 2_777
C3 H2 3.296 2_777
C3 H15 3.331 1_556
C4 H7 3.530 2_666
C5 H101 3.372 2_767
C6 H6 3.474 2_666
C7 H1 3.502 2_666
C8 H15 3.566 2_666
C10 H101 3.472 2_767
C11 H7 3.566 2_666
C13 H6 3.471 2_666
C15 H12 3.582 2_766
C15 H31 3.431 1_554
C16 H7 3.574 2_666
C16 H12 3.495 2_766
C17 H32 3.506 1_444
C17 H101 3.069 1_444
H1 C7 3.502 2_666
H1 H2 3.150 2_777
H1 H7 2.629 2_666
H1 H32 2.854 2_777
H2 C1 3.554 2_777
H2 C3 3.296 2_777
H2 H1 3.150 2_777
H2 H2 3.171 2_777
H2 H10 3.216 2_767
H2 H32 2.891 2_777
H2 H33 2.867 2_777
H6 O2 2.662 2_666
H6 C6 3.474 2_666
H6 C13 3.471 2_666
H6 H6 2.577 2_666
H6 H13 3.538 2_666
H7 F3 2.728 2_656
H7 O2 2.516 2_666
H7 C1 3.527 2_666
H7 C4 3.530 2_666
H7 C11 3.566 2_666
H7 C16 3.574 2_666
H7 H1 2.629 2_666
H7 H33 3.400 2_666
H10 S1 2.795 2_767
H10 F41 2.833 1_556
H10 F42 3.050 1_556
H10 O1 3.474 2_767
H10 C1 3.519 2_767
H10 H2 3.216 2_767
H10 H101 3.477 2_767
H12 N2 3.575 2_656
H12 C15 3.582 2_766
H12 C16 3.495 2_766
H12 H101 3.575 2_767
H13 F3 3.310 2_656
H13 O2 3.026 2_666
H13 H6 3.538 2_666
H15 F1 3.481 2_666
H15 O1 3.491 1_554
H15 N2 3.118 1_665
H15 C3 3.331 1_554
H15 C8 3.566 2_666
H15 H31 2.583 1_554
H15 H32 3.324 1_554
H15 H101 3.068 1_554
H16 F1 2.845 1_665
H16 H32 3.130 2_777
H31 F1 2.849 2_667
H31 F2 3.522 2_667
H31 F42 2.927 1_556
H31 N2 3.572 1_666
H31 C15 3.431 1_556
H31 H15 2.583 1_556
H32 F1 3.309 2_667
H32 N2 2.845 1_666
H32 C1 3.294 2_777
H32 C17 3.506 1_666
H32 H1 2.854 2_777
H32 H2 2.891 2_777
H32 H15 3.324 1_556
H32 H16 3.130 2_777
H33 F1 3.259 2_667
H33 F2 3.407 1_565
H33 F3 2.930 1_565
H33 H2 2.867 2_777
H33 H7 3.400 2_666
H101 N1 3.290 2_767
H101 N2 1.997 1_666
H101 C5 3.372 2_767
H101 C10 3.472 2_767
H101 C17 3.069 1_666
H101 H10 3.477 2_767
H101 H12 3.575 2_767
H101 H15 3.068 1_556
H101 H111 2.941 2_767
H111 S1 3.246 2_767
H111 F41 3.455 1_556
H111 F42 3.119 1_556
H111 O1 2.618 2_767

loop_
_geom_hbond_atom_site_label_D
_geom_hbond_atom_site_label_H
_geom_hbond_atom_site_label_A
_geom_hbond_site_symmetry_A
_geom_hbond_distance_DH
_geom_hbond_distance_HA
_geom_hbond_distance_DA
_geom_hbond_angle_DHA
_geom_hbond_publ_flag
O1 H101 N2 1_666 0.921 1.997 2.918(2) 177.5 yes
N1 H111 O1 2_767 0.860 2.618 3.167(3) 122.8 yes

loop_
_geom_torsion_atom_site_label_1
_geom_torsion_atom_site_label_2
_geom_torsion_atom_site_label_3
_geom_torsion_atom_site_label_4
_geom_torsion
C1 S1 C11 C12 -105.5(3)
C1 S1 C11 C16 79.1(3)
C11 S1 C1 C2 108.02(19)
F42 F41 C14 C13 -175.1(14)
F42 F41 C14 C15 4(2)
F41 F42 C14 C13 6.2(18)
F41 F42 C14 C15 -177.0(14)
C4 N1 C5 C6 26.2(4)
C4 N1 C5 C10 -155.3(3)
C5 N1 C4 O2 -0.9(5)
C5 N1 C4 C2 177.9(2)
S1 C1 C2 O1 55.44(19)
S1 C1 C2 C3 178.70(15)
S1 C1 C2 C4 -63.4(2)
O1 C2 C4 O2 -175.2(2)
O1 C2 C4 N1 5.9(3)
C1 C2 C4 O2 -54.9(3)
C1 C2 C4 N1 126.3(2)
C3 C2 C4 O2 65.5(3)
C3 C2 C4 N1 -113.3(3)
N1 C5 C6 C7 176.4(2)
N1 C5 C10 C9 -176.9(2)
C6 C5 C10 C9 1.6(4)
C10 C5 C6 C7 -2.0(4)
C5 C6 C7 C8 1.1(4)
C6 C7 C8 C9 0.3(4)
C6 C7 C8 C17 -179.5(2)
C7 C8 C9 C10 -0.8(4)
C7 C8 C9 C18 178.7(2)
C17 C8 C9 C10 179.0(2)
C17 C8 C9 C18 -1.5(4)
C8 C9 C10 C5 -0.2(4)
C8 C9 C18 F1 -51.7(4)
C8 C9 C18 F2 -168.1(3)
C8 C9 C18 F3 66.6(3)
C10 C9 C18 F1 127.8(2)
C10 C9 C18 F2 11.4(4)
C10 C9 C18 F3 -114.0(3)
C18 C9 C10 C5 -179.7(2)
S1 C11 C12 C13 -176.7(3)
S1 C11 C16 C15 176.8(4)
C12 C11 C16 C15 1.4(7)
C16 C11 C12 C13 -1.2(6)
C11 C12 C13 C14 -0.4(7)
C12 C13 C14 F41 -178.3(7)
C12 C13 C14 F42 178.5(8)
C12 C13 C14 C15 2.0(9)
F41 C14 C15 C16 178.7(11)
F42 C14 C15 C16 -178.9(7)
C13 C14 C15 C16 -1.9(10)
C14 C15 C16 C11 0.1(6)
